data_7201589
loop_
_publ_author_name
'Du, Miao'
'Zhang, Zhi-Hui'
'You, Yan-Ping'
'Zhao, Xiao-Jun'

_publ_section_title
;
 R-Isophthalate (R = --H, --NO2, and --COOH) as modular building blocks
 for mixed-ligand coordination polymers incorporated with a versatile
 connector 4-amino-3,5-bis(3-pyridyl)-1,2,4-triazole
;
_journal_issue 3
_journal_name_full CrystEngComm
_journal_page_first 306
_journal_paper_doi 10.1039/b711447h
_journal_volume 10
_journal_year 2008
_chemical_formula_sum 'C20 H19 Co N7 O9'
_chemical_formula_weight 560.35
_chemical_name_systematic
;
?
;
_space_group_IT_number 2
_symmetry_cell_setting triclinic
_symmetry_space_group_name_Hall '-P 1'
_symmetry_space_group_name_H-M 'P -1'
_atom_sites_solution_hydrogens geom
_atom_sites_solution_primary direct
_atom_sites_solution_secondary difmap
_audit_creation_method SHELXL-97
_cell_angle_alpha 102.845(5)
_cell_angle_beta 99.713(5)
_cell_angle_gamma 92.635(6)
_cell_formula_units_Z 2
_cell_length_a 8.335(4)
_cell_length_b 10.926(5)
_cell_length_c 13.175(6)
_cell_measurement_reflns_used 3282
_cell_measurement_temperature 293(2)
_cell_measurement_theta_max 28.11
_cell_measurement_theta_min 2.20
_cell_volume 1148.7(9)
_computing_cell_refinement 'Bruker APEX II'
_computing_data_collection 'Bruker APEX II'
_computing_data_reduction 'Bruker SAINT'
_computing_molecular_graphics 'Bruker SHELXTL'
_computing_publication_material 'Bruker SHELXTL'
_computing_structure_refinement 'SHELXL-97 (Sheldrick, 1997)'
_computing_structure_solution 'SHELXS-97 (Sheldrick, 1990)'
_diffrn_ambient_temperature 293(2)
_diffrn_measured_fraction_theta_full 0.983
_diffrn_measured_fraction_theta_max 0.983
_diffrn_measurement_device_type 'APEX II CCD area detector'
_diffrn_measurement_method 'phi and omega scans'
_diffrn_radiation_monochromator graphite
_diffrn_radiation_source 'fine-focus sealed tube'
_diffrn_radiation_type MoK\a
_diffrn_radiation_wavelength 0.71073
_diffrn_reflns_av_R_equivalents 0.0128
_diffrn_reflns_av_sigmaI/netI 0.0225
_diffrn_reflns_limit_h_max 9
_diffrn_reflns_limit_h_min -9
_diffrn_reflns_limit_k_max 12
_diffrn_reflns_limit_k_min -7
_diffrn_reflns_limit_l_max 13
_diffrn_reflns_limit_l_min -15
_diffrn_reflns_number 6174
_diffrn_reflns_theta_full 25.01
_diffrn_reflns_theta_max 25.01
_diffrn_reflns_theta_min 1.92
_exptl_absorpt_coefficient_mu 0.815
_exptl_absorpt_correction_T_max 1.000000
_exptl_absorpt_correction_T_min 0.813717
_exptl_absorpt_correction_type multi-scan
_exptl_absorpt_process_details SADABS
_exptl_crystal_colour Pink
_exptl_crystal_density_diffrn 1.620
_exptl_crystal_density_meas ?
_exptl_crystal_density_method 'not measured'
_exptl_crystal_description Prism
_exptl_crystal_F_000 574
_exptl_crystal_size_max 0.46
_exptl_crystal_size_mid 0.43
_exptl_crystal_size_min 0.42
_refine_diff_density_max 0.322
_refine_diff_density_min -0.317
_refine_diff_density_rms 0.046
_refine_ls_extinction_method none
_refine_ls_goodness_of_fit_ref 1.056
_refine_ls_hydrogen_treatment constr
_refine_ls_matrix_type full
_refine_ls_number_parameters 337
_refine_ls_number_reflns 3966
_refine_ls_number_restraints 0
_refine_ls_restrained_S_all 1.056
_refine_ls_R_factor_all 0.0318
_refine_ls_R_factor_gt 0.0270
_refine_ls_shift/su_max 0.000
_refine_ls_shift/su_mean 0.000
_refine_ls_structure_factor_coef Fsqd
_refine_ls_weighting_details 'calc w=1/[\s^2^(Fo^2^)+(0.0395P)^2^+0.4319P] where P=(Fo^2^+2Fc^2^)/3'
_refine_ls_weighting_scheme calc
_refine_ls_wR_factor_gt 0.0720
_refine_ls_wR_factor_ref 0.0737
_reflns_number_gt 3417
_reflns_number_total 3966
_reflns_threshold_expression >2sigma(I)
_cod_data_source_file b711447h.txt
_cod_data_source_block 1b
_cod_depositor_comments
;
The following automatic conversions were performed:
'_symmetry_cell_setting' value 'Triclinic' changed to 'triclinic'
according to '/home/saulius/struct/CIF-dictionaries/cif_core.dic'
dictionary named 'cif_core.dic' version 2.4.1 from
2010-06-29.

'_exptl_absorpt_correction_type' value 'Multi-Scan' changed
to 'multi-scan' according to
'/home/saulius/struct/CIF-dictionaries/cif_core.dic' dictionary named
'cif_core.dic' version 2.4.1 from 2010-06-29.

Automatic conversion script
Id: cif_fix_enum 1527 2010-12-29 10:47:43Z saulius 

The following automatic conversions were performed:

'_exptl_crystal_density_meas' value 'None' was changed to '?' - the
value is perceived as not measured.

Automatic conversion script
Id: cif_fix_values 3008 2015-01-20 13:52:24Z robertas 
;
_cod_original_sg_symbol_H-M P-1
_cod_database_code 7201589

loop_
_symmetry_equiv_pos_as_xyz
'x, y, z'
'-x, -y, -z'

loop_
_atom_site_label
_atom_site_type_symbol
_atom_site_fract_x
_atom_site_fract_y
_atom_site_fract_z
_atom_site_U_iso_or_equiv
_atom_site_adp_type
_atom_site_occupancy
_atom_site_symmetry_multiplicity
_atom_site_calc_flag
_atom_site_refinement_flags
_atom_site_disorder_assembly
_atom_site_disorder_group
Co1 Co 0.5000 1.0000 0.0000 0.02127(10) Uani 1 2 d S . .
Co2 Co 0.5000 0.5000 0.5000 0.02207(10) Uani 1 2 d S . .
O1 O 0.41495(17) 0.50472(12) 0.34697(10) 0.0300(3) Uani 1 1 d . . .
O2 O 0.3483(2) 0.30592(13) 0.25766(11) 0.0444(4) Uani 1 1 d . . .
O3 O 0.3661(2) 0.85480(13) 0.17387(11) 0.0439(4) Uani 1 1 d . . .
O4 O 0.44247(16) 0.81632(12) 0.01584(10) 0.0297(3) Uani 1 1 d . . .
O5 O 0.0514(2) 0.27183(17) -0.11454(13) 0.0605(5) Uani 1 1 d . . .
O6 O 0.1499(4) 0.3914(2) -0.20186(14) 0.1013(9) Uani 1 1 d . . .
O7 O 0.41560(16) 0.30491(12) 0.46849(10) 0.0312(3) Uani 1 1 d . . .
H7A H 0.3521 0.2683 0.4988 0.047 Uiso 1 1 d R . .
H7B H 0.3989 0.2848 0.4012 0.047 Uiso 1 1 d R . .
O8 O 0.39557(17) 1.07726(13) 0.12892(11) 0.0336(3) Uani 1 1 d . . .
H8A H 0.4073 1.1487 0.1725 0.050 Uiso 1 1 d R . .
H8B H 0.3872 1.0125 0.1541 0.050 Uiso 1 1 d R . .
N1 N 0.28129(19) 0.57309(15) 0.54462(12) 0.0275(4) Uani 1 1 d . . .
N2 N -0.1647(2) 0.82269(17) 0.46370(14) 0.0355(4) Uani 1 1 d . . .
N3 N -0.2106(2) 0.89924(18) 0.39476(14) 0.0375(4) Uani 1 1 d . . .
N4 N 0.03834(18) 0.84993(15) 0.38371(12) 0.0239(3) Uani 1 1 d . . .
N5 N 0.1902(2) 0.83496(19) 0.35150(16) 0.0418(5) Uani 1 1 d . . .
H5A H 0.1651 0.8143 0.2803 0.063 Uiso 1 1 d R . .
H5B H 0.2513 0.9090 0.3773 0.063 Uiso 1 1 d R . .
N6 N -0.26392(19) 1.01824(15) 0.10606(12) 0.0283(4) Uani 1 1 d . . .
N7 N 0.1377(3) 0.36273(18) -0.11917(14) 0.0500(5) Uani 1 1 d . . .
C1 C 0.0707(2) 0.71064(17) 0.51656(14) 0.0249(4) Uani 1 1 d . . .
C2 C 0.2090(2) 0.65388(18) 0.49228(14) 0.0272(4) Uani 1 1 d . . .
H2 H 0.2539 0.6727 0.4370 0.033 Uiso 1 1 calc R . .
C3 C 0.2173(2) 0.5464(2) 0.62450(16) 0.0330(5) Uani 1 1 d . . .
H3 H 0.2669 0.4906 0.6613 0.040 Uiso 1 1 calc R . .
C4 C 0.0802(3) 0.5989(2) 0.65416(17) 0.0381(5) Uani 1 1 d . . .
H4 H 0.0384 0.5787 0.7101 0.046 Uiso 1 1 calc R . .
C5 C 0.0059(2) 0.6815(2) 0.60013(16) 0.0333(5) Uani 1 1 d . . .
H5 H -0.0868 0.7175 0.6192 0.040 Uiso 1 1 calc R . .
C6 C -0.0156(2) 0.79362(18) 0.45587(14) 0.0254(4) Uani 1 1 d . . .
C7 C -0.0880(2) 0.91341(18) 0.34678(15) 0.0261(4) Uani 1 1 d . . .
C8 C -0.0940(2) 0.97818(17) 0.25954(14) 0.0254(4) Uani 1 1 d . . .
C9 C -0.2429(2) 0.96892(19) 0.19110(15) 0.0282(4) Uani 1 1 d . . .
H9 H -0.3325 0.9262 0.2052 0.034 Uiso 1 1 calc R . .
C10 C -0.1338(2) 1.0796(2) 0.08731(16) 0.0342(5) Uani 1 1 d . . .
H10 H -0.1459 1.1133 0.0279 0.041 Uiso 1 1 calc R . .
C11 C 0.0169(2) 1.0951(2) 0.15178(17) 0.0375(5) Uani 1 1 d . . .
H11 H 0.1037 1.1401 0.1366 0.045 Uiso 1 1 calc R . .
C12 C 0.0389(2) 1.04346(19) 0.23921(16) 0.0325(5) Uani 1 1 d . . .
H12 H 0.1403 1.0523 0.2834 0.039 Uiso 1 1 calc R . .
C13 C 0.3686(2) 0.42111(18) 0.26324(14) 0.0262(4) Uani 1 1 d . . .
C14 C 0.3339(2) 0.46974(18) 0.16396(14) 0.0273(4) Uani 1 1 d . . .
C15 C 0.3736(2) 0.59569(18) 0.16893(15) 0.0280(4) Uani 1 1 d . . .
H15 H 0.4184 0.6490 0.2341 0.034 Uiso 1 1 calc R . .
C16 C 0.3483(2) 0.64459(18) 0.07918(14) 0.0270(4) Uani 1 1 d . . .
C17 C 0.3887(2) 0.78366(18) 0.09073(15) 0.0272(4) Uani 1 1 d . . .
C18 C 0.2785(3) 0.56596(19) -0.01749(15) 0.0334(5) Uani 1 1 d . . .
H18 H 0.2648 0.5952 -0.0792 0.040 Uiso 1 1 calc R . .
C19 C 0.2298(3) 0.44293(19) -0.01953(15) 0.0348(5) Uani 1 1 d . . .
C20 C 0.2581(3) 0.39147(19) 0.06788(15) 0.0330(5) Uani 1 1 d . . .
H20 H 0.2273 0.3071 0.0626 0.040 Uiso 1 1 calc R . .
O9 O 0.4720(2) 0.0355(2) 0.38831(18) 0.0795(6) Uani 1 1 d . . .
H9A H 0.5148 0.1084 0.4224 0.119 Uiso 1 1 d R . .
H9B H 0.5367 -0.0211 0.3739 0.119 Uiso 1 1 d R . .

loop_
_atom_site_aniso_label
_atom_site_aniso_U_11
_atom_site_aniso_U_22
_atom_site_aniso_U_33
_atom_site_aniso_U_23
_atom_site_aniso_U_13
_atom_site_aniso_U_12
Co1 0.02221(18) 0.02277(19) 0.02085(18) 0.00980(14) 0.00335(13) 0.00179(14)
Co2 0.02681(19) 0.0238(2) 0.01834(18) 0.01004(14) 0.00421(13) 0.00563(14)
O1 0.0441(8) 0.0257(7) 0.0199(7) 0.0085(6) 0.0001(6) 0.0046(6)
O2 0.0827(12) 0.0240(8) 0.0268(8) 0.0097(6) 0.0068(7) -0.0001(7)
O3 0.0750(11) 0.0263(8) 0.0336(8) 0.0059(6) 0.0232(8) -0.0056(7)
O4 0.0386(8) 0.0259(7) 0.0284(7) 0.0125(6) 0.0085(6) 0.0009(6)
O5 0.0835(13) 0.0418(10) 0.0432(10) 0.0037(8) -0.0095(9) -0.0202(9)
O6 0.196(3) 0.0700(14) 0.0224(9) 0.0157(9) -0.0153(12) -0.0455(15)
O7 0.0357(7) 0.0309(8) 0.0299(7) 0.0115(6) 0.0097(6) -0.0004(6)
O8 0.0451(8) 0.0258(7) 0.0344(8) 0.0089(6) 0.0163(6) 0.0057(6)
N1 0.0285(8) 0.0298(9) 0.0280(8) 0.0130(7) 0.0064(7) 0.0060(7)
N2 0.0296(9) 0.0468(11) 0.0418(10) 0.0283(9) 0.0125(7) 0.0127(8)
N3 0.0294(9) 0.0504(11) 0.0436(10) 0.0295(9) 0.0100(8) 0.0134(8)
N4 0.0222(8) 0.0292(9) 0.0224(8) 0.0101(6) 0.0042(6) 0.0044(6)
N5 0.0320(9) 0.0590(13) 0.0506(11) 0.0346(10) 0.0200(8) 0.0187(9)
N6 0.0260(8) 0.0335(9) 0.0276(8) 0.0131(7) 0.0026(6) 0.0023(7)
N7 0.0836(15) 0.0306(11) 0.0274(10) 0.0054(8) -0.0084(9) -0.0060(10)
C1 0.0248(9) 0.0262(10) 0.0242(9) 0.0090(8) 0.0022(7) 0.0013(8)
C2 0.0288(10) 0.0317(11) 0.0254(10) 0.0135(8) 0.0072(8) 0.0054(8)
C3 0.0336(11) 0.0393(12) 0.0335(11) 0.0212(9) 0.0080(9) 0.0084(9)
C4 0.0402(12) 0.0524(14) 0.0331(11) 0.0254(10) 0.0157(9) 0.0107(10)
C5 0.0302(10) 0.0441(13) 0.0312(11) 0.0153(9) 0.0104(8) 0.0106(9)
C6 0.0253(9) 0.0274(10) 0.0242(9) 0.0078(8) 0.0040(7) 0.0024(8)
C7 0.0238(9) 0.0282(10) 0.0267(10) 0.0090(8) 0.0016(7) 0.0032(8)
C8 0.0253(9) 0.0261(10) 0.0260(10) 0.0087(8) 0.0044(7) 0.0049(8)
C9 0.0241(9) 0.0324(11) 0.0313(10) 0.0148(8) 0.0044(8) 0.0011(8)
C10 0.0302(10) 0.0446(13) 0.0334(11) 0.0209(9) 0.0060(8) 0.0036(9)
C11 0.0250(10) 0.0466(13) 0.0477(13) 0.0267(11) 0.0064(9) -0.0021(9)
C12 0.0236(10) 0.0364(12) 0.0372(11) 0.0140(9) -0.0017(8) 0.0011(8)
C13 0.0325(10) 0.0251(11) 0.0227(10) 0.0085(8) 0.0055(8) 0.0037(8)
C14 0.0362(10) 0.0254(10) 0.0209(9) 0.0082(8) 0.0037(8) 0.0009(8)
C15 0.0346(10) 0.0263(10) 0.0218(9) 0.0067(8) 0.0011(8) -0.0009(8)
C16 0.0330(10) 0.0249(10) 0.0243(9) 0.0097(8) 0.0037(8) -0.0005(8)
C17 0.0281(10) 0.0269(10) 0.0275(10) 0.0124(8) 0.0003(8) 0.0002(8)
C18 0.0487(12) 0.0301(11) 0.0229(10) 0.0123(8) 0.0032(9) 0.0003(9)
C19 0.0526(13) 0.0292(11) 0.0189(9) 0.0048(8) -0.0010(9) -0.0032(9)
C20 0.0492(12) 0.0226(10) 0.0261(10) 0.0077(8) 0.0033(9) -0.0043(9)
O9 0.0654(13) 0.0617(13) 0.0989(16) -0.0102(12) 0.0163(11) 0.0154(10)

loop_
_atom_type_symbol
_atom_type_description
_atom_type_scat_dispersion_real
_atom_type_scat_dispersion_imag
_atom_type_scat_source
C C 0.0033 0.0016 'International Tables Vol C Tables 4.2.6.8 and 6.1.1.4'
H H 0.0000 0.0000 'International Tables Vol C Tables 4.2.6.8 and 6.1.1.4'
N N 0.0061 0.0033 'International Tables Vol C Tables 4.2.6.8 and 6.1.1.4'
O O 0.0106 0.0060 'International Tables Vol C Tables 4.2.6.8 and 6.1.1.4'
Co Co 0.3494 0.9721 'International Tables Vol C Tables 4.2.6.8 and 6.1.1.4'

loop_
_geom_angle_atom_site_label_1
_geom_angle_atom_site_label_2
_geom_angle_atom_site_label_3
_geom_angle
_geom_angle_site_symmetry_1
_geom_angle_site_symmetry_3
_geom_angle_publ_flag
O8 Co1 O8 180.00(7) 2_675 . ?
O8 Co1 O4 91.28(6) 2_675 2_675 ?
O8 Co1 O4 88.72(6) . 2_675 ?
O8 Co1 O4 88.72(6) 2_675 . ?
O8 Co1 O4 91.28(6) . . ?
O4 Co1 O4 180.00(7) 2_675 . ?
O8 Co1 N6 89.19(6) 2_675 2_575 ?
O8 Co1 N6 90.81(6) . 2_575 ?
O4 Co1 N6 92.59(6) 2_675 2_575 ?
O4 Co1 N6 87.41(6) . 2_575 ?
O8 Co1 N6 90.81(6) 2_675 1_655 ?
O8 Co1 N6 89.19(6) . 1_655 ?
O4 Co1 N6 87.41(6) 2_675 1_655 ?
O4 Co1 N6 92.59(6) . 1_655 ?
N6 Co1 N6 180.00(9) 2_575 1_655 ?
O1 Co2 O1 180.0 . 2_666 ?
O1 Co2 O7 91.07(5) . . ?
O1 Co2 O7 88.93(5) 2_666 . ?
O1 Co2 O7 88.93(5) . 2_666 ?
O1 Co2 O7 91.07(5) 2_666 2_666 ?
O7 Co2 O7 180.0 . 2_666 ?
O1 Co2 N1 89.74(6) . 2_666 ?
O1 Co2 N1 90.26(6) 2_666 2_666 ?
O7 Co2 N1 83.46(6) . 2_666 ?
O7 Co2 N1 96.54(6) 2_666 2_666 ?
O1 Co2 N1 90.26(6) . . ?
O1 Co2 N1 89.74(6) 2_666 . ?
O7 Co2 N1 96.54(6) . . ?
O7 Co2 N1 83.46(6) 2_666 . ?
N1 Co2 N1 180.0 2_666 . ?
C13 O1 Co2 133.62(12) . . ?
C17 O4 Co1 128.12(12) . . ?
Co2 O7 H7A 129.5 . . ?
Co2 O7 H7B 101.3 . . ?
H7A O7 H7B 117.2 . . ?
Co1 O8 H8A 134.3 . . ?
Co1 O8 H8B 99.0 . . ?
H8A O8 H8B 117.1 . . ?
C3 N1 C2 118.44(17) . . ?
C3 N1 Co2 123.50(13) . . ?
C2 N1 Co2 118.00(12) . . ?
C6 N2 N3 107.98(16) . . ?
C7 N3 N2 107.36(15) . . ?
C6 N4 C7 105.94(15) . . ?
C6 N4 N5 124.88(15) . . ?
C7 N4 N5 129.04(15) . . ?
N4 N5 H5A 104.2 . . ?
N4 N5 H5B 107.3 . . ?
H5A N5 H5B 113.0 . . ?
C10 N6 C9 117.35(16) . . ?
C10 N6 Co1 120.50(13) . 1_455 ?
C9 N6 Co1 122.15(13) . 1_455 ?
O6 N7 O5 123.3(2) . . ?
O6 N7 C19 118.4(2) . . ?
O5 N7 C19 118.26(18) . . ?
C2 C1 C5 117.41(17) . . ?
C2 C1 C6 123.76(17) . . ?
C5 C1 C6 118.74(17) . . ?
N1 C2 C1 123.19(17) . . ?
N1 C2 H2 118.4 . . ?
C1 C2 H2 118.4 . . ?
N1 C3 C4 122.23(18) . . ?
N1 C3 H3 118.9 . . ?
C4 C3 H3 118.9 . . ?
C5 C4 C3 119.25(19) . . ?
C5 C4 H4 120.4 . . ?
C3 C4 H4 120.4 . . ?
C4 C5 C1 119.49(18) . . ?
C4 C5 H5 120.3 . . ?
C1 C5 H5 120.3 . . ?
N2 C6 N4 109.13(16) . . ?
N2 C6 C1 122.65(17) . . ?
N4 C6 C1 128.21(16) . . ?
N3 C7 N4 109.57(16) . . ?
N3 C7 C8 124.19(16) . . ?
N4 C7 C8 126.00(16) . . ?
C12 C8 C9 118.18(17) . . ?
C12 C8 C7 124.62(17) . . ?
C9 C8 C7 117.16(17) . . ?
N6 C9 C8 123.46(18) . . ?
N6 C9 H9 118.3 . . ?
C8 C9 H9 118.3 . . ?
N6 C10 C11 123.01(18) . . ?
N6 C10 H10 118.5 . . ?
C11 C10 H10 118.5 . . ?
C10 C11 C12 119.61(19) . . ?
C10 C11 H11 120.2 . . ?
C12 C11 H11 120.2 . . ?
C11 C12 C8 118.37(18) . . ?
C11 C12 H12 120.8 . . ?
C8 C12 H12 120.8 . . ?
O2 C13 O1 125.42(17) . . ?
O2 C13 C14 119.83(16) . . ?
O1 C13 C14 114.74(16) . . ?
C15 C14 C20 119.18(17) . . ?
C15 C14 C13 119.52(16) . . ?
C20 C14 C13 121.28(17) . . ?
C14 C15 C16 121.81(17) . . ?
C14 C15 H15 119.1 . . ?
C16 C15 H15 119.1 . . ?
C18 C16 C15 119.21(18) . . ?
C18 C16 C17 121.60(17) . . ?
C15 C16 C17 119.10(16) . . ?
O3 C17 O4 126.43(18) . . ?
O3 C17 C16 116.32(16) . . ?
O4 C17 C16 117.25(16) . . ?
C19 C18 C16 118.05(18) . . ?
C19 C18 H18 121.0 . . ?
C16 C18 H18 121.0 . . ?
C18 C19 C20 123.59(18) . . ?
C18 C19 N7 118.54(17) . . ?
C20 C19 N7 117.83(18) . . ?
C19 C20 C14 117.94(18) . . ?
C19 C20 H20 121.0 . . ?
C14 C20 H20 121.0 . . ?
H9A O9 H9B 117.1 . . ?

loop_
_geom_bond_atom_site_label_1
_geom_bond_atom_site_label_2
_geom_bond_distance
_geom_bond_site_symmetry_2
_geom_bond_publ_flag
Co1 O8 2.0698(14) 2_675 ?
Co1 O8 2.0698(14) . ?
Co1 O4 2.1054(15) 2_675 ?
Co1 O4 2.1054(15) . ?
Co1 N6 2.1856(17) 2_575 ?
Co1 N6 2.1856(17) 1_655 ?
Co2 O1 2.0340(15) . ?
Co2 O1 2.0340(15) 2_666 ?
Co2 O7 2.1404(16) . ?
Co2 O7 2.1404(16) 2_666 ?
Co2 N1 2.1433(17) 2_666 ?
Co2 N1 2.1433(17) . ?
O1 C13 1.256(2) . ?
O2 C13 1.246(2) . ?
O3 C17 1.243(2) . ?
O4 C17 1.262(2) . ?
O5 N7 1.218(3) . ?
O6 N7 1.217(3) . ?
O7 H7A 0.8500 . ?
O7 H7B 0.8504 . ?
O8 H8A 0.8500 . ?
O8 H8B 0.8499 . ?
N1 C3 1.337(2) . ?
N1 C2 1.340(2) . ?
N2 C6 1.312(2) . ?
N2 N3 1.386(2) . ?
N3 C7 1.309(3) . ?
N4 C6 1.365(2) . ?
N4 C7 1.368(2) . ?
N4 N5 1.407(2) . ?
N5 H5A 0.9004 . ?
N5 H5B 0.9001 . ?
N6 C10 1.335(3) . ?
N6 C9 1.337(2) . ?
N6 Co1 2.1856(17) 1_455 ?
N7 C19 1.472(3) . ?
C1 C2 1.385(3) . ?
C1 C5 1.395(3) . ?
C1 C6 1.472(3) . ?
C2 H2 0.9300 . ?
C3 C4 1.377(3) . ?
C3 H3 0.9300 . ?
C4 C5 1.376(3) . ?
C4 H4 0.9300 . ?
C5 H5 0.9300 . ?
C7 C8 1.473(3) . ?
C8 C12 1.385(3) . ?
C8 C9 1.391(3) . ?
C9 H9 0.9300 . ?
C10 C11 1.373(3) . ?
C10 H10 0.9300 . ?
C11 C12 1.380(3) . ?
C11 H11 0.9300 . ?
C12 H12 0.9300 . ?
C13 C14 1.507(3) . ?
C14 C15 1.385(3) . ?
C14 C20 1.390(3) . ?
C15 C16 1.391(3) . ?
C15 H15 0.9300 . ?
C16 C18 1.384(3) . ?
C16 C17 1.509(3) . ?
C18 C19 1.379(3) . ?
C18 H18 0.9300 . ?
C19 C20 1.381(3) . ?
C20 H20 0.9300 . ?
O9 H9A 0.8507 . ?
O9 H9B 0.8505 . ?

loop_
_geom_torsion_atom_site_label_1
_geom_torsion_atom_site_label_2
_geom_torsion_atom_site_label_3
_geom_torsion_atom_site_label_4
_geom_torsion
_geom_torsion_site_symmetry_1
_geom_torsion_site_symmetry_2
_geom_torsion_site_symmetry_3
_geom_torsion_site_symmetry_4
_geom_torsion_publ_flag
O7 Co2 O1 C13 -14.94(18) . . . . ?
O7 Co2 O1 C13 165.06(18) 2_666 . . . ?
N1 Co2 O1 C13 68.51(18) 2_666 . . . ?
N1 Co2 O1 C13 -111.49(18) . . . . ?
O8 Co1 O4 C17 170.54(16) 2_675 . . . ?
O8 Co1 O4 C17 -9.46(16) . . . . ?
N6 Co1 O4 C17 -100.22(16) 2_575 . . . ?
N6 Co1 O4 C17 79.78(16) 1_655 . . . ?
O1 Co2 N1 C3 149.68(16) . . . . ?
O1 Co2 N1 C3 -30.32(16) 2_666 . . . ?
O7 Co2 N1 C3 58.57(17) . . . . ?
O7 Co2 N1 C3 -121.43(17) 2_666 . . . ?
O1 Co2 N1 C2 -33.18(15) . . . . ?
O1 Co2 N1 C2 146.82(15) 2_666 . . . ?
O7 Co2 N1 C2 -124.29(14) . . . . ?
O7 Co2 N1 C2 55.71(14) 2_666 . . . ?
C6 N2 N3 C7 0.4(2) . . . . ?
C3 N1 C2 C1 -0.3(3) . . . . ?
Co2 N1 C2 C1 -177.64(14) . . . . ?
C5 C1 C2 N1 0.3(3) . . . . ?
C6 C1 C2 N1 -176.25(18) . . . . ?
C2 N1 C3 C4 0.2(3) . . . . ?
Co2 N1 C3 C4 177.28(16) . . . . ?
N1 C3 C4 C5 0.1(3) . . . . ?
C3 C4 C5 C1 -0.1(3) . . . . ?
C2 C1 C5 C4 -0.1(3) . . . . ?
C6 C1 C5 C4 176.6(2) . . . . ?
N3 N2 C6 N4 0.3(2) . . . . ?
N3 N2 C6 C1 -178.58(17) . . . . ?
C7 N4 C6 N2 -1.0(2) . . . . ?
N5 N4 C6 N2 -176.96(18) . . . . ?
C7 N4 C6 C1 177.89(18) . . . . ?
N5 N4 C6 C1 1.9(3) . . . . ?
C2 C1 C6 N2 163.69(19) . . . . ?
C5 C1 C6 N2 -12.8(3) . . . . ?
C2 C1 C6 N4 -15.0(3) . . . . ?
C5 C1 C6 N4 168.47(19) . . . . ?
N2 N3 C7 N4 -1.0(2) . . . . ?
N2 N3 C7 C8 173.69(18) . . . . ?
C6 N4 C7 N3 1.2(2) . . . . ?
N5 N4 C7 N3 177.01(19) . . . . ?
C6 N4 C7 C8 -173.38(18) . . . . ?
N5 N4 C7 C8 2.4(3) . . . . ?
N3 C7 C8 C12 149.6(2) . . . . ?
N4 C7 C8 C12 -36.6(3) . . . . ?
N3 C7 C8 C9 -32.7(3) . . . . ?
N4 C7 C8 C9 141.11(19) . . . . ?
C10 N6 C9 C8 -0.2(3) . . . . ?
Co1 N6 C9 C8 179.51(14) 1_455 . . . ?
C12 C8 C9 N6 0.9(3) . . . . ?
C7 C8 C9 N6 -176.95(17) . . . . ?
C9 N6 C10 C11 -1.0(3) . . . . ?
Co1 N6 C10 C11 179.29(17) 1_455 . . . ?
N6 C10 C11 C12 1.4(3) . . . . ?
C10 C11 C12 C8 -0.6(3) . . . . ?
C9 C8 C12 C11 -0.5(3) . . . . ?
C7 C8 C12 C11 177.22(19) . . . . ?
Co2 O1 C13 O2 8.1(3) . . . . ?
Co2 O1 C13 C14 -172.92(12) . . . . ?
O2 C13 C14 C15 -172.92(18) . . . . ?
O1 C13 C14 C15 8.0(3) . . . . ?
O2 C13 C14 C20 9.1(3) . . . . ?
O1 C13 C14 C20 -169.94(18) . . . . ?
C20 C14 C15 C16 -3.8(3) . . . . ?
C13 C14 C15 C16 178.20(17) . . . . ?
C14 C15 C16 C18 1.4(3) . . . . ?
C14 C15 C16 C17 177.87(17) . . . . ?
Co1 O4 C17 O3 -3.8(3) . . . . ?
Co1 O4 C17 C16 176.55(12) . . . . ?
C18 C16 C17 O3 142.6(2) . . . . ?
C15 C16 C17 O3 -33.8(3) . . . . ?
C18 C16 C17 O4 -37.6(3) . . . . ?
C15 C16 C17 O4 145.94(18) . . . . ?
C15 C16 C18 C19 3.0(3) . . . . ?
C17 C16 C18 C19 -173.44(19) . . . . ?
C16 C18 C19 C20 -5.1(3) . . . . ?
C16 C18 C19 N7 172.7(2) . . . . ?
O6 N7 C19 C18 22.2(4) . . . . ?
O5 N7 C19 C18 -156.9(2) . . . . ?
O6 N7 C19 C20 -159.8(3) . . . . ?
O5 N7 C19 C20 21.1(3) . . . . ?
C18 C19 C20 C14 2.7(3) . . . . ?
N7 C19 C20 C14 -175.2(2) . . . . ?
C15 C14 C20 C19 1.8(3) . . . . ?
C13 C14 C20 C19 179.74(18) . . . . ?
